data_2207290
loop_
_publ_author_name
'Pei-Liang Zhao'
'Wei Huang'
'Zhong-Zhen Zhou'
'Guang-Fu Yang'

_publ_section_title
;<i>N</i>'-<i>tert</i>-Butyl-4-chloro-<i>N</i>'-(4-oxo-4<i>H</i>-chromen-3-ylcarbonyl)benzohydrazide
 0.65-hydrate
;
_journal_coeditor_code LH6513
_journal_issue 11
_journal_name_full 'Acta Crystallographica Section E'
_journal_page_first o3738
_journal_page_last o3740
_journal_paper_doi 10.1107/S1600536805033118
_journal_volume 61
_journal_year 2005
_chemical_formula_iupac 'C21 H19 Cl N2 O4 , 0.65H2 O'
_chemical_formula_moiety 'C21 H19 Cl N2 O4 , 0.65H2 O'
_chemical_formula_sum 'C21 H20.3 Cl N2 O4.65'
_chemical_formula_weight 409.23
_chemical_melting_point 496
_chemical_name_systematic
;
N'-tert-Butyl-4-chloro-N'-(4-oxo-4H-chromen-3-ylcarbonyl)benzohydrazide
0.65-hydrate
;
_space_group_IT_number 2
_symmetry_cell_setting triclinic
_symmetry_space_group_name_Hall '-P 1'
_symmetry_space_group_name_H-M 'P -1'
_atom_sites_solution_hydrogens geom
_atom_sites_solution_primary direct
_atom_sites_solution_secondary difmap
_audit_creation_method SHELXL97
_cell_angle_alpha 75.463(2)
_cell_angle_beta 81.619(3)
_cell_angle_gamma 77.108(3)
_cell_formula_units_Z 2
_cell_length_a 6.7913(11)
_cell_length_b 11.7863(18)
_cell_length_c 13.799(2)
_cell_measurement_reflns_used 4083
_cell_measurement_temperature 292(2)
_cell_measurement_theta_max 27.01
_cell_measurement_theta_min 2.63
_cell_volume 1037.5(3)
_computing_cell_refinement 'SAINT (Bruker, 1999)'
_computing_data_collection 'SMART (Bruker, 1997)'
_computing_data_reduction SAINT
_computing_molecular_graphics 'SHELXTL (Bruker, 2001) and PLATON (Spek, 2003)'
_computing_publication_material SHELXTL
_computing_structure_refinement 'SHELXL97 (Sheldrick, 1997)'
_computing_structure_solution 'SHELXS97 (Sheldrick, 1997)'
_diffrn_ambient_temperature 292(2)
_diffrn_measured_fraction_theta_full 0.991
_diffrn_measured_fraction_theta_max 0.991
_diffrn_measurement_device_type 'Bruker SMART CCD area-detector'
_diffrn_measurement_method '\f and \w'
_diffrn_radiation_monochromator graphite
_diffrn_radiation_source 'fine-focus sealed tube'
_diffrn_radiation_type MoK\a
_diffrn_radiation_wavelength 0.71073
_diffrn_reflns_av_R_equivalents 0.0268
_diffrn_reflns_av_sigmaI/netI 0.0332
_diffrn_reflns_limit_h_max 8
_diffrn_reflns_limit_h_min -7
_diffrn_reflns_limit_k_max 14
_diffrn_reflns_limit_k_min -14
_diffrn_reflns_limit_l_max 16
_diffrn_reflns_limit_l_min -16
_diffrn_reflns_number 7452
_diffrn_reflns_theta_full 25.00
_diffrn_reflns_theta_max 25.00
_diffrn_reflns_theta_min 1.53
_exptl_absorpt_coefficient_mu 0.215
_exptl_absorpt_correction_type none
_exptl_crystal_colour colourless
_exptl_crystal_density_diffrn 1.307
_exptl_crystal_density_method 'not measured'
_exptl_crystal_description block
_exptl_crystal_F_000 427
_exptl_crystal_size_max 0.30
_exptl_crystal_size_mid 0.20
_exptl_crystal_size_min 0.20
_refine_diff_density_max 0.394
_refine_diff_density_min -0.299
_refine_ls_extinction_coef 0.032(7)
_refine_ls_extinction_expression Fc^*^=kFc[1+0.001xFc^2^\l^3^/sin(2\q)]^-1/4^
_refine_ls_extinction_method 'SHELXL97 (Sheldrick, 1997)'
_refine_ls_goodness_of_fit_ref 1.060
_refine_ls_hydrogen_treatment constr
_refine_ls_matrix_type full
_refine_ls_number_parameters 267
_refine_ls_number_reflns 3610
_refine_ls_number_restraints 18
_refine_ls_restrained_S_all 1.205
_refine_ls_R_factor_all 0.0647
_refine_ls_R_factor_gt 0.0554
_refine_ls_shift/su_max 0.000
_refine_ls_shift/su_mean 0.000
_refine_ls_structure_factor_coef Fsqd
_refine_ls_weighting_details 'calc w = 1/[\s^2^(Fo^2^)+(0.1051P)^2^+0.222P] where P = (Fo^2^+2Fc^2^)/3'
_refine_ls_weighting_scheme calc
_refine_ls_wR_factor_gt 0.1699
_refine_ls_wR_factor_ref 0.1816
_reflns_number_gt 2910
_reflns_number_total 3610
_reflns_threshold_expression I>2\s(I)
_cod_data_source_file lh6513.cif
_cod_data_source_block I
_cod_original_formula_sum 'C21 H20.30 Cl N2 O4.65'
_cod_database_code 2207290
_cod_database_fobs_code 2207290
_cod_depositor_comments
;
 Marking attached hydrogen atoms.

 Antanas Vaitkus,
 2017-03-21
;

loop_
_symmetry_equiv_pos_as_xyz
'x, y, z'
'-x, -y, -z'

loop_
_atom_site_label
_atom_site_fract_x
_atom_site_fract_y
_atom_site_fract_z
_atom_site_U_iso_or_equiv
_atom_site_adp_type
_atom_site_calc_flag
_atom_site_refinement_flags
_atom_site_occupancy
_atom_site_type_symbol
_atom_site_attached_hydrogens
C1 0.3022(4) 0.4186(2) 0.90167(17) 0.0541(6) Uani d . 1 C 0
C2 0.3278(5) 0.2949(2) 0.9260(2) 0.0695(7) Uani d . 1 C 0
H2 0.2160 0.2580 0.9419 0.083 Uiso calc R 1 H 0
C3 0.5198(5) 0.2287(3) 0.9263(2) 0.0799(8) Uani d . 1 C 0
H3 0.5393 0.1457 0.9422 0.096 Uiso calc R 1 H 0
C4 0.6867(5) 0.2840(3) 0.9028(2) 0.0797(8) Uani d . 1 C 0
H4 0.8172 0.2380 0.9023 0.096 Uiso calc R 1 H 0
C5 0.6595(4) 0.4057(3) 0.8805(2) 0.0678(7) Uani d . 1 C 0
H5 0.7720 0.4419 0.8656 0.081 Uiso calc R 1 H 0
C6 0.4636(3) 0.4769(2) 0.87981(16) 0.0533(6) Uani d . 1 C 0
C7 0.4304(3) 0.6075(2) 0.85799(17) 0.0537(6) Uani d . 1 C 0
C8 0.2179(3) 0.6661(2) 0.85518(16) 0.0520(6) Uani d . 1 C 0
C9 0.0744(3) 0.6006(2) 0.87746(18) 0.0552(6) Uani d . 1 C 0
H9 -0.0596 0.6415 0.8767 0.066 Uiso calc R 1 H 0
C10 0.1455(4) 0.7992(2) 0.83934(19) 0.0587(6) Uani d . 1 C 0
C11 0.1696(7) 1.0043(3) 0.7302(3) 0.1031(12) Uani d . 1 C 0
C12 -0.0535(9) 1.0518(4) 0.7337(5) 0.150(2) Uani d U 1 C 0
H12A -0.1119 1.0189 0.6903 0.225 Uiso calc R 1 H 0
H12B -0.0781 1.1373 0.7117 0.225 Uiso calc R 1 H 0
H12C -0.1139 1.0299 0.8013 0.225 Uiso calc R 1 H 0
C13 0.2631(10) 1.0407(5) 0.8090(5) 0.1527(19) Uani d U 1 C 0
H13A 0.4046 1.0045 0.8086 0.229 Uiso calc R 1 H 0
H13B 0.1954 1.0143 0.8743 0.229 Uiso calc R 1 H 0
H13C 0.2482 1.1260 0.7938 0.229 Uiso calc R 1 H 0
C14 0.2605(10) 1.0495(4) 0.6230(4) 0.157(2) Uani d U 1 C 0
H14A 0.4051 1.0230 0.6189 0.235 Uiso calc R 1 H 0
H14B 0.2284 1.1352 0.6057 0.235 Uiso calc R 1 H 0
H14C 0.2050 1.0186 0.5772 0.235 Uiso calc R 1 H 0
C15 0.2633(5) 0.7744(2) 0.6137(2) 0.0714(7) Uani d . 1 C 0
C16 0.4206(4) 0.7150(2) 0.54457(19) 0.0681(7) Uani d . 1 C 0
C17 0.3624(5) 0.6999(3) 0.4581(2) 0.0841(9) Uani d . 1 C 0
H17 0.2269 0.7245 0.4453 0.101 Uiso calc R 1 H 0
C18 0.5005(6) 0.6493(3) 0.3903(2) 0.0918(10) Uani d . 1 C 0
H18 0.4589 0.6396 0.3321 0.110 Uiso calc R 1 H 0
C19 0.6987(6) 0.6134(3) 0.4092(2) 0.0804(9) Uani d . 1 C 0
C20 0.7603(5) 0.6254(3) 0.4949(2) 0.0888(10) Uani d . 1 C 0
H20 0.8959 0.6001 0.5074 0.107 Uiso calc R 1 H 0
C21 0.6217(5) 0.6749(3) 0.5629(2) 0.0873(10) Uani d . 1 C 0
H21 0.6637 0.6815 0.6221 0.105 Uiso calc R 1 H 0
Cl1 0.87490(19) 0.55222(11) 0.32298(7) 0.1278(5) Uani d . 1 Cl 0
N1 0.2112(3) 0.86863(18) 0.75180(17) 0.0681(6) Uani d . 1 N 0
N2 0.3377(3) 0.81071(18) 0.68316(16) 0.0652(6) Uani d . 1 N 0
H2A 0.4670 0.7978 0.6852 0.078 Uiso calc R 1 H 0
O1 0.5713(3) 0.66166(17) 0.84479(16) 0.0731(6) Uani d . 1 O 0
O2 0.1054(2) 0.48071(15) 0.90095(13) 0.0587(5) Uani d . 1 O 0
O3 0.0276(3) 0.84079(18) 0.90247(16) 0.0851(7) Uani d . 1 O 0
O4 0.0824(4) 0.7890(3) 0.6067(2) 0.1101(9) Uani d . 1 O 0
O5 0.7140(6) 0.8534(4) 0.6990(4) 0.1089(12) Uani d P 0.65 O 2

loop_
_atom_site_aniso_label
_atom_site_aniso_U_11
_atom_site_aniso_U_22
_atom_site_aniso_U_33
_atom_site_aniso_U_12
_atom_site_aniso_U_13
_atom_site_aniso_U_23
C1 0.0529(13) 0.0670(14) 0.0452(12) -0.0124(10) -0.0033(10) -0.0177(10)
C2 0.0762(17) 0.0666(15) 0.0709(17) -0.0202(13) -0.0061(13) -0.0203(13)
C3 0.093(2) 0.0634(16) 0.083(2) -0.0020(15) -0.0218(16) -0.0213(14)
C4 0.0701(18) 0.0793(18) 0.092(2) 0.0077(14) -0.0237(15) -0.0335(16)
C5 0.0521(14) 0.0799(17) 0.0757(17) -0.0061(12) -0.0142(12) -0.0267(13)
C6 0.0489(12) 0.0685(14) 0.0457(12) -0.0108(10) -0.0069(9) -0.0180(10)
C7 0.0486(12) 0.0677(14) 0.0472(12) -0.0158(10) -0.0070(9) -0.0120(10)
C8 0.0478(12) 0.0643(13) 0.0451(12) -0.0123(10) -0.0034(9) -0.0140(10)
C9 0.0448(12) 0.0670(14) 0.0536(13) -0.0094(10) -0.0002(9) -0.0171(11)
C10 0.0511(13) 0.0647(14) 0.0600(14) -0.0093(10) -0.0031(11) -0.0167(11)
C11 0.142(3) 0.0582(17) 0.103(3) -0.0242(19) 0.020(2) -0.0205(16)
C12 0.164(4) 0.087(3) 0.164(4) 0.037(3) -0.020(4) -0.016(3)
C13 0.187(4) 0.121(3) 0.180(4) -0.055(3) -0.020(3) -0.065(3)
C14 0.211(4) 0.082(2) 0.154(4) -0.031(3) 0.030(3) -0.009(2)
C15 0.083(2) 0.0681(16) 0.0568(15) -0.0040(13) -0.0142(13) -0.0073(12)
C16 0.0874(19) 0.0593(14) 0.0529(14) -0.0097(13) -0.0116(13) -0.0056(11)
C17 0.088(2) 0.100(2) 0.0678(18) -0.0180(17) -0.0162(15) -0.0198(16)
C18 0.116(3) 0.109(2) 0.0572(17) -0.020(2) -0.0183(17) -0.0279(16)
C19 0.110(2) 0.0706(17) 0.0526(15) 0.0018(16) -0.0126(15) -0.0134(13)
C20 0.096(2) 0.091(2) 0.0732(19) 0.0203(17) -0.0251(16) -0.0309(16)
C21 0.103(2) 0.091(2) 0.0641(17) 0.0209(17) -0.0309(16) -0.0316(15)
Cl1 0.1470(10) 0.1531(10) 0.0666(6) 0.0329(7) -0.0135(5) -0.0475(6)
N1 0.0772(15) 0.0548(11) 0.0681(14) -0.0116(10) 0.0072(11) -0.0156(10)
N2 0.0698(13) 0.0632(12) 0.0594(12) -0.0140(10) 0.0051(10) -0.0136(10)
O1 0.0521(10) 0.0773(12) 0.0915(14) -0.0227(9) -0.0150(9) -0.0087(10)
O2 0.0485(9) 0.0657(10) 0.0639(10) -0.0177(7) 0.0027(7) -0.0172(8)
O3 0.0816(13) 0.0791(13) 0.0810(14) 0.0009(10) 0.0183(11) -0.0228(11)
O4 0.0835(17) 0.143(2) 0.1038(18) 0.0163(14) -0.0308(13) -0.0493(16)
O5 0.084(2) 0.125(3) 0.130(3) -0.036(2) -0.006(2) -0.040(3)

loop_
_atom_type_symbol
_atom_type_description
_atom_type_scat_dispersion_real
_atom_type_scat_dispersion_imag
_atom_type_scat_source
C C 0.0033 0.0016 'International Tables Vol C Tables 4.2.6.8 and 6.1.1.4'
H H 0.0000 0.0000 'International Tables Vol C Tables 4.2.6.8 and 6.1.1.4'
N N 0.0061 0.0033 'International Tables Vol C Tables 4.2.6.8 and 6.1.1.4'
O O 0.0106 0.0060 'International Tables Vol C Tables 4.2.6.8 and 6.1.1.4'
Cl Cl 0.1484 0.1585 'International Tables Vol C Tables 4.2.6.8 and 6.1.1.4'

loop_
_geom_angle_atom_site_label_1
_geom_angle_atom_site_label_2
_geom_angle_atom_site_label_3
_geom_angle
O2 C1 C6 121.4(2)
O2 C1 C2 116.2(2)
C6 C1 C2 122.5(2)
C3 C2 C1 118.7(3)
C3 C2 H2 120.6
C1 C2 H2 120.6
C2 C3 C4 120.6(3)
C2 C3 H3 119.7
C4 C3 H3 119.7
C5 C4 C3 120.1(3)
C5 C4 H4 119.9
C3 C4 H4 119.9
C4 C5 C6 120.8(3)
C4 C5 H5 119.6
C6 C5 H5 119.6
C1 C6 C5 117.2(2)
C1 C6 C7 120.9(2)
C5 C6 C7 121.9(2)
O1 C7 C8 123.7(2)
O1 C7 C6 122.3(2)
C8 C7 C6 114.0(2)
C9 C8 C7 119.7(2)
C9 C8 C10 116.2(2)
C7 C8 C10 123.7(2)
C8 C9 O2 125.9(2)
C8 C9 H9 117.0
O2 C9 H9 117.0
O3 C10 N1 122.2(2)
O3 C10 C8 120.1(2)
N1 C10 C8 117.6(2)
C12 C11 N1 110.0(3)
C12 C11 C13 110.9(4)
N1 C11 C13 107.9(4)
C12 C11 C14 107.4(4)
N1 C11 C14 107.7(3)
C13 C11 C14 112.9(4)
C11 C12 H12A 109.5
C11 C12 H12B 109.5
H12A C12 H12B 109.5
C11 C12 H12C 109.5
H12A C12 H12C 109.5
H12B C12 H12C 109.5
C11 C13 H13A 109.5
C11 C13 H13B 109.5
H13A C13 H13B 109.5
C11 C13 H13C 109.5
H13A C13 H13C 109.5
H13B C13 H13C 109.5
C11 C14 H14A 109.5
C11 C14 H14B 109.5
H14A C14 H14B 109.5
C11 C14 H14C 109.5
H14A C14 H14C 109.5
H14B C14 H14C 109.5
O4 C15 N2 122.9(3)
O4 C15 C16 122.4(3)
N2 C15 C16 114.8(3)
C17 C16 C21 118.0(3)
C17 C16 C15 118.5(3)
C21 C16 C15 123.5(3)
C18 C17 C16 121.2(3)
C18 C17 H17 119.4
C16 C17 H17 119.4
C19 C18 C17 119.4(3)
C19 C18 H18 120.3
C17 C18 H18 120.3
C20 C19 C18 120.7(3)
C20 C19 Cl1 119.5(3)
C18 C19 Cl1 119.7(2)
C19 C20 C21 119.7(3)
C19 C20 H20 120.1
C21 C20 H20 120.1
C20 C21 C16 120.8(3)
C20 C21 H21 119.6
C16 C21 H21 119.6
C10 N1 N2 117.1(2)
C10 N1 C11 123.4(2)
N2 N1 C11 119.2(2)
C15 N2 N1 121.6(2)
C15 N2 H2A 119.2
N1 N2 H2A 119.2
C9 O2 C1 117.94(18)

loop_
_geom_bond_atom_site_label_1
_geom_bond_atom_site_label_2
_geom_bond_distance
C1 O2 1.373(3)
C1 C6 1.378(3)
C1 C2 1.388(4)
C2 C3 1.362(4)
C2 H2 0.9300
C3 C4 1.390(5)
C3 H3 0.9300
C4 C5 1.364(4)
C4 H4 0.9300
C5 C6 1.406(3)
C5 H5 0.9300
C6 C7 1.464(3)
C7 O1 1.233(3)
C7 C8 1.456(3)
C8 C9 1.331(3)
C8 C10 1.505(3)
C9 O2 1.343(3)
C9 H9 0.9300
C10 O3 1.215(3)
C10 N1 1.355(3)
C11 C12 1.492(7)
C11 N1 1.520(4)
C11 C13 1.526(7)
C11 C14 1.528(6)
C12 H12A 0.9600
C12 H12B 0.9600
C12 H12C 0.9600
C13 H13A 0.9600
C13 H13B 0.9600
C13 H13C 0.9600
C14 H14A 0.9600
C14 H14B 0.9600
C14 H14C 0.9600
C15 O4 1.217(4)
C15 N2 1.342(4)
C15 C16 1.499(4)
C16 C17 1.373(4)
C16 C21 1.380(4)
C17 C18 1.373(5)
C17 H17 0.9300
C18 C19 1.360(5)
C18 H18 0.9300
C19 C20 1.360(4)
C19 Cl1 1.731(3)
C20 C21 1.371(4)
C20 H20 0.9300
C21 H21 0.9300
N1 N2 1.388(3)
N2 H2A 0.8600

loop_
_geom_hbond_atom_site_label_D
_geom_hbond_atom_site_label_H
_geom_hbond_atom_site_label_A
_geom_hbond_site_symmetry_A
_geom_hbond_distance_DH
_geom_hbond_distance_HA
_geom_hbond_distance_DA
_geom_hbond_angle_DHA
_geom_hbond_publ_flag
C12 H12A O5 1_455 0.96 2.47 3.259(8) 140 yes
C9 H9 O1 1_455 0.93 2.56 3.403(3) 152 yes
C5 H5 O2 1_655 0.93 2.54 3.406(3) 155 yes
N2 H2A O1 . 0.86 2.47 2.898(3) 112 yes
N2 H2A O5 . 0.86 1.98 2.761(4) 150 yes

loop_
_geom_torsion_atom_site_label_1
_geom_torsion_atom_site_label_2
_geom_torsion_atom_site_label_3
_geom_torsion_atom_site_label_4
_geom_torsion
O2 C1 C2 C3 178.9(2)
C6 C1 C2 C3 -1.4(4)
C1 C2 C3 C4 0.2(5)
C2 C3 C4 C5 0.8(5)
C3 C4 C5 C6 -0.7(5)
O2 C1 C6 C5 -178.8(2)
C2 C1 C6 C5 1.6(4)
O2 C1 C6 C7 1.9(3)
C2 C1 C6 C7 -177.8(2)
C4 C5 C6 C1 -0.5(4)
C4 C5 C6 C7 178.8(2)
C1 C6 C7 O1 175.1(2)
C5 C6 C7 O1 -4.2(4)
C1 C6 C7 C8 -3.9(3)
C5 C6 C7 C8 176.8(2)
O1 C7 C8 C9 -175.1(2)
C6 C7 C8 C9 3.9(3)
O1 C7 C8 C10 -2.1(4)
C6 C7 C8 C10 176.8(2)
C7 C8 C9 O2 -1.8(4)
C10 C8 C9 O2 -175.3(2)
C9 C8 C10 O3 52.2(3)
C7 C8 C10 O3 -121.0(3)
C9 C8 C10 N1 -125.6(2)
C7 C8 C10 N1 61.2(3)
O4 C15 C16 C17 14.3(4)
N2 C15 C16 C17 -165.3(3)
O4 C15 C16 C21 -165.9(3)
N2 C15 C16 C21 14.4(4)
C21 C16 C17 C18 -1.7(5)
C15 C16 C17 C18 178.1(3)
C16 C17 C18 C19 0.0(5)
C17 C18 C19 C20 1.1(5)
C17 C18 C19 Cl1 -178.7(3)
C18 C19 C20 C21 -0.5(5)
Cl1 C19 C20 C21 179.3(3)
C19 C20 C21 C16 -1.3(5)
C17 C16 C21 C20 2.3(5)
C15 C16 C21 C20 -177.5(3)
O3 C10 N1 N2 -176.8(2)
C8 C10 N1 N2 1.0(3)
O3 C10 N1 C11 9.1(4)
C8 C10 N1 C11 -173.1(3)
C12 C11 N1 C10 -61.0(5)
C13 C11 N1 C10 60.1(5)
C14 C11 N1 C10 -177.8(4)
C12 C11 N1 N2 124.9(4)
C13 C11 N1 N2 -114.0(4)
C14 C11 N1 N2 8.2(5)
O4 C15 N2 N1 -0.5(4)
C16 C15 N2 N1 179.1(2)
C10 N1 N2 C15 88.9(3)
C11 N1 N2 C15 -96.7(3)
C8 C9 O2 C1 -0.5(3)
C6 C1 O2 C9 0.5(3)
C2 C1 O2 C9 -179.8(2)
